data_1530901
loop_
_publ_author_name
'Tronc, E.'
'Moret, R.'

_publ_section_title
;
 Structure refinement of nonstoichiometric Ti S2 (Ti1.083 S2)
;
_journal_name_full 'Synthetic metals'
_journal_page_first 113
_journal_page_last 118
_journal_volume 4
_journal_year 1981
_chemical_formula_sum 'S2 Ti1.083'
_chemical_name_systematic 'Ti1.083 S2'
_space_group_IT_number 164
_symmetry_space_group_name_Hall '-P 3 2"'
_symmetry_space_group_name_H-M 'P -3 m 1'
_cell_angle_alpha 90
_cell_angle_beta 90
_cell_angle_gamma 120
_cell_formula_units_Z 1
_cell_length_a 3.413
_cell_length_b 3.413
_cell_length_c 5.717
_cell_volume 57.673
_citation_journal_id_ASTM SYMEDZ
_cod_data_source_file Tronc_SYMEDZ_1981_796.cif
_cod_data_source_block S2Ti1.083
_cod_original_cell_volume 57.67285
_cod_database_code 1530901

loop_
_symmetry_equiv_pos_as_xyz
x,y,z
-y,x-y,z
-x+y,-x,z
y,x,-z
-x,-x+y,-z
x-y,-y,-z
-x,-y,-z
y,-x+y,-z
x-y,x,-z
-y,-x,z
x,x-y,z
-x+y,y,z

loop_
_atom_site_label
_atom_site_type_symbol
_atom_site_fract_x
_atom_site_fract_y
_atom_site_fract_z
_atom_site_occupancy
_atom_site_U_iso_or_equiv
S1 S-2 0.3333 0.6667 0.24981 1 0.0
Ti2 Ti+4 0 0 0.5 0.083 0.0
Ti1 Ti+4 0 0 0 1 0.0
